data_4038245
loop_
_publ_author_name
'Matsubara, Ryosuke'
'Ando, Akihiro'
'Hasebe, Hayu'
'Kim, Hojin'
'Tsuneda, Takao'
'Hayashi, Masahiko'

_publ_section_title
;
 Synthesis and Synthetic Application of Chloro- and Bromofuroxans.
;
_journal_issue 9
_journal_name_full 'The Journal of organic chemistry'
_journal_page_first 5959
_journal_page_last 5972
_journal_paper_doi 10.1021/acs.joc.0c00326
_journal_volume 85
_journal_year 2020
_chemical_formula_moiety 'C12 H15 Br N2 O2'
_chemical_formula_sum 'C12 H15 Br N2 O2'
_chemical_formula_weight 299.17
_space_group_IT_number 11
_space_group_name_Hall '-P 2yb'
_space_group_name_H-M_alt 'P 1 21/m 1'
_symmetry_cell_setting monoclinic
_symmetry_Int_Tables_number 11
_symmetry_space_group_name_Hall '-P 2yb'
_symmetry_space_group_name_H-M 'P 1 21/m 1'
_atom_sites_solution_hydrogens geom
_atom_sites_solution_primary direct
_atom_sites_solution_secondary difmap
_cell_angle_alpha 90.0000
_cell_angle_beta 99.2121
_cell_angle_gamma 90.0000
_cell_formula_units_Z 2
_cell_length_a 9.2209
_cell_length_b 6.6668
_cell_length_c 9.3831
_cell_measurement_reflns_used 2653
_cell_measurement_temperature 90
_cell_measurement_theta_max 28.7025
_cell_measurement_theta_min 2.8775
_cell_volume 569.376
_computing_cell_refinement Unknown
_computing_data_collection Unknown
_computing_data_reduction Unknown
_computing_molecular_graphics 'CrystalStructure 4.0'
_computing_publication_material 'CrystalStructure 4.0 (Rigaku, 2010)'
_computing_structure_refinement 'SHELXL97 (Sheldrick, 2008)'
_computing_structure_solution 'SIR92 (Altomare, et al., 1994)'
_diffrn_ambient_temperature 90
_diffrn_measured_fraction_theta_full 0.996
_diffrn_measured_fraction_theta_max 0.996
_diffrn_measurement_device_type 'CCD area detector'
_diffrn_radiation_type 'Mo K\a'
_diffrn_radiation_wavelength 0.71069
_diffrn_reflns_av_R_equivalents 0.0193
_diffrn_reflns_limit_h_max 11
_diffrn_reflns_limit_h_min -9
_diffrn_reflns_limit_k_max 8
_diffrn_reflns_limit_k_min -6
_diffrn_reflns_limit_l_max 11
_diffrn_reflns_limit_l_min -8
_diffrn_reflns_number 2833
_diffrn_reflns_theta_full 25.36
_diffrn_reflns_theta_max 25.35
_diffrn_standards_number 0
_exptl_absorpt_coefficient_mu 3.611
_exptl_absorpt_correction_T_max 0.75
_exptl_absorpt_correction_T_min 0.58
_exptl_absorpt_correction_type multi-scan
_exptl_absorpt_process_details
;
SADABS-2016/2 - Bruker AXS area detector scaling and absorption correction
;
_exptl_crystal_colour NONE
_exptl_crystal_density_diffrn 1.745
_exptl_crystal_density_method 'not measured'
_exptl_crystal_description NONE
_exptl_crystal_F_000 304.00
_exptl_crystal_size_max 0.237
_exptl_crystal_size_mid 0.159
_exptl_crystal_size_min 0.102
_refine_diff_density_max 0.440
_refine_diff_density_min -0.260
_refine_ls_extinction_coef 0.0020(17)
_refine_ls_extinction_method SHELXL
_refine_ls_goodness_of_fit_ref 1.077
_refine_ls_hydrogen_treatment refxyz
_refine_ls_number_parameters 128
_refine_ls_number_reflns 1137
_refine_ls_number_restraints 0
_refine_ls_R_factor_gt 0.0178
_refine_ls_shift/su_max 0.001
_refine_ls_structure_factor_coef Fsqd
_refine_ls_weighting_details 'w = 1/[\s^2^(Fo^2^)+(0.0218P)^2^+0.3543P] where P=(Fo^2^+2Fc^2^)/3'
_refine_ls_weighting_scheme calc
_refine_ls_wR_factor_ref 0.0465
_reflns_number_gt 1104
_reflns_number_total 1137
_reflns_threshold_expression F^2^>2.0\s(F^2^)
_cod_data_source_file jo0c00326_si_010.cif
_cod_data_source_block AA1046_PTLCa_0am
_cod_depositor_comments
;
The following automatic conversions were performed:

data item '_exptl_absorpt_correction_type' value 'Multi-Scan' was
changed to 'multi-scan' in accordance with the
/home/data/users/saulius/crontab/automatic-downloads/rss-feeds/ACS/lib/dictionaries/cif_core.dic
dictionary named 'cif_core.dic' version 2.4.2 last updated on
2011-04-26.

Automatic conversion script
Id: cif_fix_values 7556 2019-12-06 15:28:31Z antanas 

 Adding full bibliography for 4038245--4038253.cif.
;
_cod_original_cell_volume 569.3762
_cod_database_code 4038245

loop_
_symmetry_equiv_pos_site_id
_symmetry_equiv_pos_as_xyz
1 +X,+Y,+Z
2 -X,1/2+Y,-Z
3 -X,-Y,-Z
4 +X,1/2-Y,+Z

loop_
_atom_site_label
_atom_site_type_symbol
_atom_site_fract_x
_atom_site_fract_y
_atom_site_fract_z
_atom_site_U_iso_or_equiv
_atom_site_adp_type
_atom_site_occupancy
_atom_site_symmetry_multiplicity
_atom_site_calc_flag
_atom_site_refinement_flags
_atom_site_disorder_assembly
_atom_site_disorder_group
Br1 Br 0.66940(2) 0.2500 0.61975(2) 0.01357(11) Uani 1.0 2 d . . .
O2 O 0.33419(18) 0.2500 0.30708(18) 0.0154(4) Uani 1.0 2 d . . .
O3 O 0.11560(19) 0.2500 0.38937(19) 0.0183(4) Uani 1.0 2 d . . .
N4 N 0.2494(2) 0.2500 0.4246(2) 0.0128(4) Uani 1.0 2 d . . .
N5 N 0.4804(2) 0.2500 0.3671(2) 0.0147(5) Uani 1.0 2 d . . .
C6 C 0.2834(2) 0.2500 0.6909(2) 0.0105(5) Uani 1.0 2 d . . .
C7 C 0.4834(3) 0.2500 0.5063(3) 0.0117(5) Uani 1.0 2 d . . .
C8 C 0.3422(3) 0.2500 0.5495(2) 0.0113(5) Uani 1.0 2 d . . .
C9 C 0.3429(3) 0.2500 0.9627(3) 0.0134(5) Uani 1.0 2 d . . .
C10 C 0.12428(18) 0.0621(3) 0.83982(18) 0.0153(4) Uani 1.0 4 d . . .
C11 C 0.4079(3) 0.2500 0.8216(3) 0.0128(5) Uani 1.0 2 d . . .
C12 C 0.0299(3) 0.2500 0.8442(3) 0.0180(6) Uani 1.0 2 d . . .
C13 C 0.24842(19) 0.0626(3) 0.96909(18) 0.0149(4) Uani 1.0 4 d . . .
C14 C 0.18899(18) 0.0601(3) 0.69881(17) 0.0135(4) Uani 1.0 4 d . . .
H15 H -0.047(4) 0.2500 0.763(4) 0.023(8) Uiso 1.0 2 d . . .
H16 H -0.010(4) 0.2500 0.931(4) 0.022(8) Uiso 1.0 2 d . . .
H17 H 0.109(3) 0.055(3) 0.615(2) 0.017(5) Uiso 1.0 4 d . . .
H18 H 0.250(2) -0.055(3) 0.697(2) 0.010(5) Uiso 1.0 4 d . . .
H19 H 0.465(2) 0.136(3) 0.818(2) 0.015(5) Uiso 1.0 4 d . . .
H20 H 0.424(3) 0.2500 1.039(3) 0.011(7) Uiso 1.0 2 d . . .
H21 H 0.306(3) -0.056(3) 0.966(2) 0.014(5) Uiso 1.0 4 d . . .
H22 H 0.208(3) 0.062(3) 1.059(3) 0.017(5) Uiso 1.0 4 d . . .
H23 H 0.069(3) -0.051(3) 0.843(2) 0.015(5) Uiso 1.0 4 d . . .

loop_
_atom_site_aniso_label
_atom_site_aniso_U_11
_atom_site_aniso_U_22
_atom_site_aniso_U_33
_atom_site_aniso_U_12
_atom_site_aniso_U_13
_atom_site_aniso_U_23
Br1 0.01008(15) 0.01521(15) 0.01556(15) 0.0000 0.00252(9) 0.0000
O2 0.0172(9) 0.0201(9) 0.0092(9) 0.0000 0.0027(7) 0.0000
O3 0.0124(9) 0.0256(10) 0.0156(9) 0.0000 -0.0018(7) 0.0000
N4 0.0152(11) 0.0141(10) 0.0095(10) 0.0000 0.0028(8) 0.0000
N5 0.0144(11) 0.0164(11) 0.0134(11) 0.0000 0.0026(8) 0.0000
C6 0.0101(11) 0.0132(12) 0.0081(11) 0.0000 0.0013(9) 0.0000
C7 0.0131(12) 0.0092(12) 0.0130(11) 0.0000 0.0024(9) 0.0000
C8 0.0134(11) 0.0098(11) 0.0101(11) 0.0000 0.0001(9) 0.0000
C9 0.0130(12) 0.0184(12) 0.0082(11) 0.0000 0.0000(10) 0.0000
C10 0.0153(8) 0.0170(9) 0.0142(8) -0.0061(7) 0.0039(7) -0.0003(7)
C11 0.0103(11) 0.0162(12) 0.0120(12) 0.0000 0.0016(9) 0.0000
C12 0.0131(12) 0.0292(15) 0.0122(12) 0.0000 0.0037(10) 0.0000
C13 0.0193(9) 0.0147(9) 0.0113(8) 0.0009(7) 0.0041(7) 0.0021(7)
C14 0.0155(9) 0.0133(9) 0.0115(8) -0.0026(7) 0.0018(7) -0.0019(7)

loop_
_atom_type_symbol
_atom_type_description
_atom_type_scat_dispersion_real
_atom_type_scat_dispersion_imag
_atom_type_scat_source
C C 0.0033 0.0016
;
International Tables for Crystallography
(1992, Vol. C, Tables 4.2.6.8 and 6.1.1.4)
;
H H 0.0000 0.0000
;
International Tables for Crystallography
(1992, Vol. C, Table 6.1.1.4)
;
Br Br -0.2901 2.4595
;
International Tables for Crystallography
(1992, Vol. C, Tables 4.2.6.8 and 6.1.1.4)
;
N N 0.0061 0.0033
;
International Tables for Crystallography
(1992, Vol. C, Tables 4.2.6.8 and 6.1.1.4)
;
O O 0.0106 0.0060
;
International Tables for Crystallography
(1992, Vol. C, Tables 4.2.6.8 and 6.1.1.4)
;

loop_
_geom_angle_atom_site_label_1
_geom_angle_atom_site_label_2
_geom_angle_atom_site_label_3
_geom_angle
_geom_angle_publ_flag
_geom_angle_site_symmetry_1
_geom_angle_site_symmetry_2
_geom_angle_site_symmetry_3
N4 O2 N5 107.52(15) yes . . .
O2 N4 O3 115.92(17) yes . . .
O2 N4 C8 108.63(18) yes . . .
O3 N4 C8 135.5(3) yes . . .
O2 N5 C7 105.8(2) yes . . .
C8 C6 C11 111.88(19) yes . . .
C8 C6 C14 109.04(11) yes . . .
C8 C6 C14 109.04(11) yes . . 4_555
C11 C6 C14 108.41(12) yes . . .
C11 C6 C14 108.41(12) yes . . 4_555
C14 C6 C14 110.06(15) yes . . 4_555
Br1 C7 N5 116.2(2) yes . . .
Br1 C7 C8 129.5(2) yes . . .
N5 C7 C8 114.3(3) yes . . .
N4 C8 C6 120.0(3) yes . . .
N4 C8 C7 103.7(2) yes . . .
C6 C8 C7 136.3(2) yes . . .
C11 C9 C13 109.66(15) yes . . .
C11 C9 C13 109.66(15) yes . . 4_555
C13 C9 C13 109.5(2) yes . . 4_555
C12 C10 C13 109.51(16) yes . . .
C12 C10 C14 109.35(16) yes . . .
C13 C10 C14 109.80(14) yes . . .
C6 C11 C9 110.0(3) yes . . .
C10 C12 C10 110.0(2) yes . . 4_555
C9 C13 C10 109.23(16) yes . . .
C6 C14 C10 109.51(14) yes . . .
C11 C9 H20 106.2(19) no . . .
C13 C9 H20 110.9(9) no . . .
C13 C9 H20 110.9(9) no 4_555 . .
C12 C10 H23 110.6(13) no . . .
C13 C10 H23 109.0(12) no . . .
C14 C10 H23 108.6(13) no . . .
C6 C11 H19 109.0(12) no . . .
C6 C11 H19 109.0(12) no . . 4_555
C9 C11 H19 109.5(13) no . . .
C9 C11 H19 109.5(13) no . . 4_555
H19 C11 H19 109.8(17) no . . 4_555
C10 C12 H15 109.4(11) no . . .
C10 C12 H16 108.9(9) no . . .
C10 C12 H15 109.4(11) no 4_555 . .
C10 C12 H16 108.9(9) no 4_555 . .
H15 C12 H16 110(3) no . . .
C9 C13 H21 110.5(13) no . . .
C9 C13 H22 109.8(12) no . . .
C10 C13 H21 108.7(11) no . . .
C10 C13 H22 110.0(11) no . . .
H21 C13 H22 108.5(17) no . . .
C6 C14 H17 110.3(12) no . . .
C6 C14 H18 109.0(12) no . . .
C10 C14 H17 110.1(13) no . . .
C10 C14 H18 109.2(12) no . . .
H17 C14 H18 108.8(16) no . . .

loop_
_geom_bond_atom_site_label_1
_geom_bond_atom_site_label_2
_geom_bond_distance
_geom_bond_publ_flag
_geom_bond_site_symmetry_1
_geom_bond_site_symmetry_2
Br1 C7 1.868(3) yes . .
O2 N4 1.450(3) yes . .
O2 N5 1.375(3) yes . .
O3 N4 1.225(3) yes . .
N4 C8 1.336(3) yes . .
N5 C7 1.302(4) yes . .
C6 C8 1.511(3) yes . .
C6 C11 1.540(3) yes . .
C6 C14 1.545(2) yes . .
C6 C14 1.545(2) yes . 4_555
C7 C8 1.424(4) yes . .
C9 C11 1.538(5) yes . .
C9 C13 1.530(3) yes . .
C9 C13 1.530(3) yes . 4_555
C10 C12 1.530(3) yes . .
C10 C13 1.529(3) yes . .
C10 C14 1.536(3) yes . .
C9 H20 0.95(3) no . .
C10 H23 0.91(2) no . .
C11 H19 0.93(2) no . .
C11 H19 0.93(2) no . 4_555
C12 H15 0.96(3) no . .
C12 H16 0.95(4) no . .
C13 H21 0.96(2) no . .
C13 H22 0.98(3) no . .
C14 H17 0.990(19) no . .
C14 H18 0.95(2) no . .

loop_
_geom_contact_atom_site_label_1
_geom_contact_atom_site_label_2
_geom_contact_distance
_geom_contact_publ_flag
_geom_contact_site_symmetry_1
_geom_contact_site_symmetry_2
Br1 C11 3.296(3) no . .
O3 N5 3.403(3) no . .
O3 C6 3.000(3) no . .
O3 C7 3.393(4) no . .
O3 C14 3.140(3) no . .
O3 C14 3.140(3) no . 4_555
N4 C14 2.999(3) no . .
N4 C14 2.999(3) no . 4_555
C6 C10 2.516(3) no . 4_555
C6 C12 2.934(4) no . .
C6 C13 2.958(3) no . .
C6 C13 2.958(3) no . 4_555
C7 C11 3.146(5) no . .
C9 C10 2.494(3) no . 4_555
C9 C12 2.922(4) no . .
C9 C14 2.936(3) no . .
C9 C14 2.936(3) no . 4_555
C10 C11 2.929(3) no . .
C10 C13 2.932(3) no . 4_555
C10 C14 2.950(3) no . 4_555
C11 C12 3.526(4) no . .
C12 C13 2.498(3) no . 4_555
C12 C14 2.501(4) no . 4_555
C13 C14 3.552(3) no . 4_555
Br1 O2 3.4046(4) no . 2_646
Br1 O2 3.4046(4) no . 2_656
Br1 N4 3.4562(6) no . 2_646
Br1 N4 3.4562(6) no . 2_656
O2 Br1 3.4046(4) no . 2_646
O2 Br1 3.4046(4) no . 2_656
O2 C9 3.245(4) no . 1_554
O2 C13 3.383(3) no . 1_554
O2 C13 3.383(3) no . 4_554
O3 C10 3.510(2) no . 2_556
O3 C10 3.510(2) no . 3_556
O3 C14 3.479(3) no . 2_556
O3 C14 3.479(3) no . 3_556
N4 Br1 3.4562(6) no . 2_646
N4 Br1 3.4562(6) no . 2_656
N5 C7 3.5365(11) no . 2_646
N5 C7 3.5365(11) no . 2_656
C7 N5 3.5365(11) no . 2_646
C7 N5 3.5365(11) no . 2_656
C7 C7 3.3512(5) no . 2_646
C7 C7 3.3512(5) no . 2_656
C9 O2 3.245(4) no . 1_556
C10 O3 3.510(2) no . 2_546
C13 O2 3.383(3) no . 1_556
C14 O3 3.479(3) no . 2_546
Br1 H19 2.95(2) no . .
Br1 H19 2.95(2) no . 4_555
O3 H17 2.49(2) no . .
O3 H17 2.49(2) no . 4_555
O3 H18 3.589(18) no . .
O3 H18 3.589(18) no . 4_555
N4 H17 2.70(3) no . .
N4 H17 2.70(3) no . 4_555
N4 H18 3.271(19) no . .
N4 H18 3.271(19) no . 4_555
C6 H15 3.23(4) no . .
C6 H17 2.10(2) no . 4_555
C6 H18 2.06(2) no . 4_555
C6 H20 3.32(3) no . .
C6 H21 3.27(2) no . .
C6 H21 3.27(2) no . 4_555
C6 H23 3.30(2) no . .
C6 H23 3.30(2) no . 4_555
C7 H19 3.05(2) no . .
C7 H19 3.05(2) no . 4_555
C8 H17 2.67(3) no . .
C8 H17 2.67(3) no . 4_555
C8 H18 2.68(2) no . .
C8 H18 2.68(2) no . 4_555
C8 H19 2.701(19) no . .
C8 H19 2.701(19) no . 4_555
C9 H16 3.22(3) no . .
C9 H18 3.225(19) no . .
C9 H18 3.225(19) no . 4_555
C9 H21 2.07(2) no . 4_555
C9 H22 2.08(3) no . 4_555
C9 H23 3.28(2) no . .
C9 H23 3.28(2) no . 4_555
C10 H17 3.30(2) no . 4_555
C10 H19 3.22(2) no . .
C10 H20 3.33(3) no . .
C10 H22 3.26(2) no . 4_555
C10 H23 3.30(2) no . 4_555
C11 H17 3.368(19) no . .
C11 H17 3.368(19) no . 4_555
C11 H18 2.663(19) no . .
C11 H18 2.663(19) no . 4_555
C11 H21 2.70(2) no . .
C11 H21 2.70(2) no . 4_555
C11 H22 3.36(3) no . .
C11 H22 3.36(3) no . 4_555
C12 H17 2.71(2) no . .
C12 H17 2.71(2) no . 4_555
C12 H18 3.32(2) no . .
C12 H18 3.32(2) no . 4_555
C12 H21 3.32(2) no . .
C12 H21 3.32(2) no . 4_555
C12 H22 2.70(2) no . .
C12 H22 2.70(2) no . 4_555
C12 H23 2.04(2) no . 4_555
C13 H15 3.33(3) no . .
C13 H16 2.66(3) no . .
C13 H17 3.367(19) no . .
C13 H18 2.670(19) no . .
C13 H19 2.68(2) no . .
C13 H19 3.31(2) no . 4_555
C13 H21 3.34(2) no . 4_555
C13 H22 2.69(2) no . 4_555
C14 H15 2.67(3) no . .
C14 H16 3.32(4) no . .
C14 H17 2.75(2) no . 4_555
C14 H18 3.35(2) no . 4_555
C14 H19 2.661(18) no . .
C14 H19 3.308(19) no . 4_555
C14 H21 2.678(19) no . .
C14 H22 3.36(3) no . .
H15 H17 2.52(4) no . .
H15 H17 2.52(4) no . 4_555
H15 H18 3.54(4) no . .
H15 H18 3.54(4) no . 4_555
H15 H22 3.57(4) no . .
H15 H22 3.57(4) no . 4_555
H15 H23 2.34(3) no . .
H15 H23 2.34(3) no . 4_555
H16 H17 3.57(4) no . .
H16 H17 3.57(4) no . 4_555
H16 H21 3.53(4) no . .
H16 H21 3.53(4) no . 4_555
H16 H22 2.50(3) no . .
H16 H22 2.50(3) no . 4_555
H16 H23 2.33(3) no . .
H16 H23 2.33(3) no . 4_555
H17 H17 2.61(3) no . 4_555
H17 H19 3.57(3) no . .
H17 H21 3.57(3) no . .
H17 H23 2.34(3) no . .
H18 H19 2.48(3) no . .
H18 H19 3.51(3) no . 4_555
H18 H21 2.49(3) no . .
H18 H22 3.56(3) no . .
H18 H23 2.32(3) no . .
H19 H20 2.30(4) no . .
H19 H21 2.52(3) no . .
H19 H21 3.55(3) no . 4_555
H19 H22 3.57(3) no . .
H20 H21 2.36(3) no . .
H20 H21 2.36(3) no . 4_555
H20 H22 2.39(4) no . .
H20 H22 2.39(4) no . 4_555
H21 H22 3.57(3) no . 4_555
H21 H23 2.30(3) no . .
H22 H22 2.51(3) no . 4_555
H22 H23 2.34(3) no . .
Br1 H15 2.74(3) no . 1_655
Br1 H18 3.44(2) no . 2_656
Br1 H18 3.44(2) no . 3_656
O2 H19 3.48(2) no . 2_656
O2 H19 3.48(2) no . 3_656
O2 H20 2.77(3) no . 1_554
O2 H22 2.74(2) no . 1_554
O2 H22 2.74(2) no . 4_554
O3 H17 2.90(2) no . 2_556
O3 H17 2.90(2) no . 3_556
O3 H18 3.578(19) no . 2_556
O3 H18 3.578(19) no . 3_556
O3 H22 3.57(3) no . 1_554
O3 H22 3.57(3) no . 4_554
O3 H23 2.868(19) no . 2_556
O3 H23 2.868(19) no . 3_556
N5 H18 2.95(2) no . 2_656
N5 H18 2.95(2) no . 3_656
N5 H19 3.19(2) no . 2_656
N5 H19 3.19(2) no . 3_656
N5 H20 3.04(3) no . 1_554
C7 H18 3.59(2) no . 2_656
C7 H18 3.59(2) no . 3_656
C9 H19 3.579(19) no . 2_657
C9 H19 3.579(19) no . 3_657
C9 H21 3.45(2) no . 2_657
C9 H21 3.45(2) no . 3_657
C10 H16 3.28(3) no . 2_547
C10 H22 3.45(2) no . 3_557
C10 H23 3.45(2) no . 4_545
C11 H21 3.303(19) no . 2_657
C11 H21 3.303(19) no . 3_657
C12 H22 3.25(2) no . 2_557
C12 H22 3.25(2) no . 3_557
C12 H23 3.47(2) no . 2_557
C12 H23 3.47(2) no . 3_557
C13 H16 3.27(3) no . 2_547
C13 H19 3.320(18) no . 3_657
C13 H21 3.42(2) no . 4_545
C14 H18 3.41(2) no . 4_545
H15 Br1 2.74(3) no . 1_455
H15 H22 3.18(4) no . 2_557
H15 H22 3.18(4) no . 3_557
H16 C10 3.28(3) no . 2_557
H16 C10 3.28(3) no . 3_557
H16 C13 3.27(3) no . 2_557
H16 C13 3.27(3) no . 3_557
H16 H16 3.570(17) no . 2_547
H16 H16 3.570(17) no . 2_557
H16 H21 3.30(4) no . 2_557
H16 H21 3.30(4) no . 3_557
H16 H22 2.78(3) no . 2_557
H16 H22 2.78(3) no . 3_557
H16 H23 2.63(4) no . 2_557
H16 H23 2.63(4) no . 3_557
H17 O3 2.90(2) no . 2_546
H17 H17 2.80(3) no . 3_556
H18 Br1 3.44(2) no . 2_646
H18 O3 3.578(19) no . 2_546
H18 N5 2.95(2) no . 2_646
H18 C7 3.59(2) no . 2_646
H18 C14 3.41(2) no . 4_545
H18 H18 2.59(3) no . 4_545
H18 H21 3.59(3) no . 4_545
H18 H23 3.50(3) no . 4_545
H19 O2 3.48(2) no . 2_646
H19 N5 3.19(2) no . 2_646
H19 C9 3.579(19) no . 2_647
H19 C13 3.320(18) no . 3_657
H19 H20 3.00(3) no . 2_647
H19 H21 3.38(3) no . 2_657
H19 H21 2.73(3) no . 3_657
H19 H22 3.32(3) no . 3_657
H20 O2 2.77(3) no . 1_556
H20 N5 3.04(3) no . 1_556
H20 H19 3.00(3) no . 2_657
H20 H19 3.00(3) no . 3_657
H20 H21 2.81(4) no . 2_657
H20 H21 2.81(4) no . 3_657
H21 C9 3.45(2) no . 2_647
H21 C11 3.303(19) no . 2_647
H21 C13 3.42(2) no . 4_545
H21 H16 3.30(4) no . 2_547
H21 H18 3.59(3) no . 4_545
H21 H19 3.38(3) no . 2_647
H21 H19 2.73(3) no . 3_657
H21 H20 2.81(4) no . 2_647
H21 H21 2.58(3) no . 4_545
H21 H23 3.49(3) no . 4_545
H22 O2 2.74(2) no . 1_556
H22 O3 3.57(3) no . 1_556
H22 C10 3.45(2) no . 3_557
H22 C12 3.25(2) no . 2_547
H22 H15 3.18(4) no . 2_547
H22 H16 2.78(3) no . 2_547
H22 H19 3.32(3) no . 3_657
H22 H23 2.85(3) no . 3_557
H23 O3 2.868(19) no . 2_546
H23 C10 3.45(2) no . 4_545
H23 C12 3.47(2) no . 2_547
H23 H16 2.63(4) no . 2_547
H23 H18 3.50(3) no . 4_545
H23 H21 3.49(3) no . 4_545
H23 H22 2.85(3) no . 3_557
H23 H23 3.46(3) no . 3_557
H23 H23 2.65(3) no . 4_545

loop_
_geom_torsion_atom_site_label_1
_geom_torsion_atom_site_label_2
_geom_torsion_atom_site_label_3
_geom_torsion_atom_site_label_4
_geom_torsion
_geom_torsion_publ_flag
_geom_torsion_site_symmetry_1
_geom_torsion_site_symmetry_2
_geom_torsion_site_symmetry_3
_geom_torsion_site_symmetry_4
N4 O2 N5 C7 0.0 no . . . .
N5 O2 N4 O3 180.0 no . . . .
N5 O2 N4 C8 0.0 no . . . .
O2 N4 C8 C6 180.0 no . . . .
O2 N4 C8 C7 0.0 no . . . .
O3 N4 C8 C6 0.0 no . . . .
O3 N4 C8 C7 180.0 no . . . .
O2 N5 C7 Br1 180.0 no . . . .
O2 N5 C7 C8 0.0 no . . . .
C8 C6 C11 C9 180.0 no . . . .
C11 C6 C8 N4 180.0 no . . . .
C11 C6 C8 C7 0.0 no . . . .
C8 C6 C14 C10 -178.08(13) no . . . .
C14 C6 C8 N4 60.10(11) no . . . .
C14 C6 C8 C7 -119.90(11) no . . . .
C8 C6 C14 C10 178.08(13) no . . 4_555 4_555
C14 C6 C8 N4 -60.10(11) no 4_555 . . .
C14 C6 C8 C7 119.90(11) no 4_555 . . .
C11 C6 C14 C10 59.90(17) no . . . .
C14 C6 C11 C9 -59.72(12) no . . . .
C11 C6 C14 C10 -59.90(17) no . . 4_555 4_555
C14 C6 C11 C9 59.72(12) no 4_555 . . .
C14 C6 C14 C10 58.51(16) no . . 4_555 4_555
C14 C6 C14 C10 -58.51(16) no 4_555 . . .
Br1 C7 C8 N4 180.0 no . . . .
Br1 C7 C8 C6 0.0 no . . . .
N5 C7 C8 N4 0.0 no . . . .
N5 C7 C8 C6 180.0 no . . . .
C11 C9 C13 C10 -59.7(2) no . . . .
C13 C9 C11 C6 60.15(14) no . . . .
C11 C9 C13 C10 59.7(2) no . . 4_555 4_555
C13 C9 C11 C6 -60.15(14) no 4_555 . . .
C13 C9 C13 C10 -60.7(3) no . . 4_555 4_555
C13 C9 C13 C10 60.7(3) no 4_555 . . .
C12 C10 C13 C9 -59.79(19) no . . . .
C13 C10 C12 C10 59.4(3) no . . . 4_555
C12 C10 C14 C6 59.38(16) no . . . .
C14 C10 C12 C10 -61.0(2) no . . . 4_555
C13 C10 C14 C6 -60.79(16) no . . . .
C14 C10 C13 C9 60.28(17) no . . . .
